data_7242804
loop_
_publ_author_name
'Iqbal, Muhammad Javed'
'Li, Zhongkui'
'Khan, Maroof Ahmad'
'Zhu, Yanhong'
'Hussain, Wajid'
'Su, Hao'
'Qiu, Qi-Ming'
'Shoukat, Rizwan'
'Li, Hui'

_publ_section_title
;
 Studies on the structure and chirality of A-motif in adenosine
 monophosphate nucleotide metal coordination complexes
;
_journal_issue 23
_journal_name_full CrystEngComm
_journal_page_first 4175
_journal_page_last 4180
_journal_paper_doi 10.1039/D1CE00276G
_journal_volume 23
_journal_year 2021
_chemical_absolute_configuration ad
_chemical_formula_moiety 'C32 H40 Cd N12 O14 P2, C12 H10 N2, C O, 4(O)'
_chemical_formula_sum 'C45 H62 Cd N14 O19 P2'
_chemical_formula_weight 1277.42
_chemical_name_systematic damp-cd-bpe-MI-343
_space_group_crystal_system orthorhombic
_space_group_IT_number 18
_space_group_name_Hall 'P 2 2ab'
_space_group_name_H-M_alt 'P 21 21 2'
_atom_sites_solution_hydrogens mixed
_atom_sites_solution_primary direct
_audit_creation_date 2021-04-26
_audit_creation_method
;
Olex2 1.3
(compiled 2020.11.12 svn.r5f609507 for OlexSys, GUI svn.r6272)
;
_audit_update_record
;
2021-04-26 deposited with the CCDC.	2021-05-10 downloaded from the CCDC.
;
_cell_angle_alpha 90
_cell_angle_beta 90
_cell_angle_gamma 90
_cell_formula_units_Z 2
_cell_length_a 13.9986(5)
_cell_length_b 19.9756(7)
_cell_length_c 10.1006(4)
_cell_measurement_reflns_used 8587
_cell_measurement_temperature 296.15
_cell_measurement_theta_max 28.86
_cell_measurement_theta_min 2.26
_cell_volume 2824.44(18)
_computing_cell_refinement 'SAINT V8.30C (?, 2016)'
_computing_data_reduction 'SAINT V8.30C (?, 2016)'
_computing_molecular_graphics 'Olex2 1.3 (Dolomanov et al., 2009)'
_computing_publication_material 'Olex2 1.3 (Dolomanov et al., 2009)'
_computing_structure_refinement 'SHELXL 2014/7 (Sheldrick, 2015)'
_computing_structure_solution 'SHELXS  (Sheldrick, 2008)'
_diffrn_ambient_temperature 296.15
_diffrn_detector 'Bruker APEX2 area detector'
_diffrn_detector_area_resol_mean 7.9
_diffrn_detector_type 'CCD area detector'
_diffrn_measured_fraction_theta_full 0.999
_diffrn_measured_fraction_theta_max 0.942
_diffrn_measurement_device 'three-circle diffractometer'
_diffrn_measurement_device_type 'Bruker SMART APEX2 area detector'
_diffrn_measurement_method '\w and \f scans'
_diffrn_radiation_monochromator 'mirror optics'
_diffrn_radiation_probe x-ray
_diffrn_radiation_type MoK\a
_diffrn_radiation_wavelength 0.71073
_diffrn_reflns_av_R_equivalents 0.0449
_diffrn_reflns_av_unetI/netI 0.0478
_diffrn_reflns_Laue_measured_fraction_full 0.999
_diffrn_reflns_Laue_measured_fraction_max 0.942
_diffrn_reflns_limit_h_max 19
_diffrn_reflns_limit_h_min -19
_diffrn_reflns_limit_k_max 29
_diffrn_reflns_limit_k_min -28
_diffrn_reflns_limit_l_max 14
_diffrn_reflns_limit_l_min -14
_diffrn_reflns_number 38832
_diffrn_reflns_point_group_measured_fraction_full 0.999
_diffrn_reflns_point_group_measured_fraction_max 0.915
_diffrn_reflns_theta_full 25.242
_diffrn_reflns_theta_max 31.514
_diffrn_reflns_theta_min 2.016
_diffrn_source 'microfocus sealed X-ray tube'
_diffrn_source_type 'Incoatec I\ms'
_diffrn_standards_number 0
_exptl_absorpt_coefficient_mu 0.527
_exptl_absorpt_correction_T_max 0.7462
_exptl_absorpt_correction_T_min 0.6997
_exptl_absorpt_correction_type none
_exptl_absorpt_process_details
;
SADABS-2012/1 (Bruker,2012) was used for absorption correction.
wR2(int) was 0.1513 before and 0.0539 after correction.
The Ratio of minimum to maximum transmission is 0.9377.
The \l/2 correction factor is 0.0015.
;
_exptl_crystal_colour 'clear whiteish white'
_exptl_crystal_colour_lustre clear
_exptl_crystal_colour_modifier whiteish
_exptl_crystal_colour_primary white
_exptl_crystal_density_diffrn 1.502
_exptl_crystal_description cube
_exptl_crystal_F_000 1320
_exptl_crystal_size_max 0.26
_exptl_crystal_size_mid 0.23
_exptl_crystal_size_min 0.21
_refine_diff_density_max 0.725
_refine_diff_density_min -0.310
_refine_diff_density_rms 0.098
_refine_ls_abs_structure_details
;
 Flack x determined using 2604 quotients [(I+)-(I-)]/[(I+)+(I-)]
 (Parsons, Flack and Wagner, Acta Cryst. B69 (2013) 249-259).
;
_refine_ls_abs_structure_Flack -0.018(9)
_refine_ls_extinction_method none
_refine_ls_goodness_of_fit_ref 1.027
_refine_ls_hydrogen_treatment mixed
_refine_ls_matrix_type full
_refine_ls_number_parameters 399
_refine_ls_number_reflns 8618
_refine_ls_number_restraints 6
_refine_ls_restrained_S_all 1.027
_refine_ls_R_factor_all 0.0626
_refine_ls_R_factor_gt 0.0459
_refine_ls_shift/su_max 0.001
_refine_ls_shift/su_mean 0.000
_refine_ls_structure_factor_coef Fsqd
_refine_ls_weighting_details 'w=1/[\s^2^(Fo^2^)+(0.0748P)^2^] where P=(Fo^2^+2Fc^2^)/3'
_refine_ls_weighting_scheme calc
_refine_ls_wR_factor_gt 0.1151
_refine_ls_wR_factor_ref 0.1241
_reflns_Friedel_coverage 0.751
_reflns_Friedel_fraction_full 1.000
_reflns_Friedel_fraction_max 0.881
_reflns_number_gt 6976
_reflns_number_total 8618
_reflns_threshold_expression 'I > 2\s(I)'
_cod_data_source_file d1ce00276g2.cif
_cod_data_source_block 1_CCDC1
_cod_depositor_comments 'Adding full bibliography for 7242802--7242804.cif.'
_cod_database_code 7242804
_shelx_shelxl_version_number 2014/7
_shelx_space_group_comment
;
The symmetry employed for this shelxl refinement is uniquely defined
by the following loop, which should always be used as a source of
symmetry information in preference to the above space-group names.
They are only intended as comments.
;
_shelx_estimated_absorpt_t_max 0.897
_shelx_estimated_absorpt_t_min 0.875
_olex2_refinement_description
;
1. Fixed Uiso
 At 1.2 times of:
  All C(H) groups, All C(H,H) groups, All N(H,H) groups
 At 1.5 times of:
  All O(H) groups, All O(H,H) groups
2. Uiso/Uaniso restraints and constraints
Uanis(C12A) \\sim Ueq: with sigma of 0.001 and sigma for terminal atoms of 0.002
3. Others
 Fixed Sof: C12B(0.75) H12B(0.75) C12A(0.25) H12A(0.25) O8(0.5) C23(0.5)
 O9(0.5) O11(0.5)
4.a Rotating group:
 O1(H1A,H1B)
4.b Ternary CH refined with riding coordinates:
 C14(H14), C15(H15), C17(H17)
4.c Secondary CH2 refined with riding coordinates:
 C13(H13A,H13B), C16(H16A,H16B)
4.d Aromatic/amide H refined with riding coordinates:
 C1(H1), C2(H2), C4(H4), C5(H5), C6(H6), C18(H18), C21(H21), C7(H7C), C8(H8),
 C11(H11), C12B(H12B), C12A(H12A)
4.e Tetrahedral OH refined with riding coordinates:
 O3(H3)
4.f X=CH2 refined with riding coordinates:
 N7(H7A,H7B)
4.g Idealised tetrahedral OH refined as rotating group:
 O7(H7)
;
_olex2_submission_special_instructions 'No special instructions were received'

loop_
_space_group_symop_operation_xyz
'x, y, z'
'-x, -y, z'
'-x+1/2, y+1/2, -z'
'x+1/2, -y+1/2, -z'

loop_
_atom_site_label
_atom_site_type_symbol
_atom_site_fract_x
_atom_site_fract_y
_atom_site_fract_z
_atom_site_U_iso_or_equiv
_atom_site_adp_type
_atom_site_occupancy
_atom_site_site_symmetry_order
_atom_site_calc_flag
_atom_site_refinement_flags_posn
_atom_site_refinement_flags_adp
_atom_site_refinement_flags_occupancy
_atom_site_disorder_assembly
_atom_site_disorder_group
Cd1 Cd 1.0000 0.5000 0.45947(4) 0.02750(11) Uani 1 2 d S T P . .
P1 P 1.00808(11) 0.65544(5) 0.30738(12) 0.0373(3) Uani 1 1 d . . . . .
O1 O 1.0038(3) 0.58598(15) 0.6260(3) 0.0429(7) Uani 1 1 d . . . . .
H1A H 0.9925 0.6263 0.5914 0.064 Uiso 1 1 d R U . . .
H1B H 0.9560 0.5813 0.6836 0.064 Uiso 1 1 d R U . . .
O2 O 1.0179(3) 0.58072(15) 0.3084(3) 0.0424(9) Uani 1 1 d . . . . .
O3 O 0.9414(3) 0.6786(2) 0.1964(5) 0.0642(13) Uani 1 1 d . . . . .
H3 H 0.9083 0.6470 0.1720 0.096 Uiso 1 1 calc R U . . .
O4 O 0.9825(3) 0.68600(19) 0.4388(4) 0.0617(11) Uani 1 1 d . . . . .
O5 O 1.1096(2) 0.68812(17) 0.2701(4) 0.0417(8) Uani 1 1 d . . . . .
O6 O 1.2487(3) 0.76211(16) 0.0982(3) 0.0461(8) Uani 1 1 d . . . . .
O7 O 1.4100(3) 0.6828(2) 0.2312(5) 0.0581(11) Uani 1 1 d . . . . .
H7 H 1.4450 0.6971 0.2898 0.087 Uiso 1 1 calc R U . . .
N1 N 0.8347(2) 0.50998(18) 0.4818(3) 0.0289(8) Uani 1 1 d . . . . .
N3 N 1.2310(3) 0.86459(17) 0.2006(4) 0.0338(8) Uani 1 1 d . . . . .
N4 N 1.0981(3) 0.9280(2) 0.1990(4) 0.0349(9) Uani 1 1 d . . . . .
N5 N 1.3510(3) 0.9529(2) 0.1760(4) 0.0361(9) Uani 1 1 d . . . . .
N6 N 1.2800(3) 1.0618(2) 0.1590(5) 0.0411(11) Uani 1 1 d . . . . .
N7 N 1.1158(4) 1.0802(2) 0.1680(5) 0.0494(12) Uani 1 1 d . . . . .
H7A H 1.1255 1.1224 0.1583 0.059 Uiso 1 1 calc R U . . .
H7B H 1.0585 1.0652 0.1757 0.059 Uiso 1 1 calc R U . . .
C1 C 0.7807(3) 0.4542(2) 0.4944(5) 0.0325(10) Uani 1 1 d . . . . .
H1 H 0.8110 0.4128 0.4996 0.039 Uiso 1 1 calc R U . . .
C2 C 0.6824(3) 0.4564(2) 0.4999(5) 0.0316(9) Uani 1 1 d . . . . .
H2 H 0.6474 0.4172 0.5104 0.038 Uiso 1 1 calc R U . . .
C3 C 0.6354(3) 0.5182(2) 0.4894(4) 0.0280(9) Uani 1 1 d . . . . .
C4 C 0.6920(3) 0.5748(2) 0.4766(5) 0.0296(8) Uani 1 1 d . . . . .
H4 H 0.6640 0.6169 0.4702 0.035 Uiso 1 1 calc R U . . .
C5 C 0.7905(3) 0.5683(2) 0.4734(5) 0.0305(9) Uani 1 1 d . . . . .
H5 H 0.8273 0.6068 0.4650 0.037 Uiso 1 1 calc R U . . .
C6 C 0.5315(3) 0.5253(2) 0.4911(4) 0.0325(9) Uani 1 1 d . . . . .
H6 H 0.5070 0.5686 0.4923 0.039 Uiso 1 1 calc R U . . .
C13 C 1.1547(4) 0.6654(3) 0.1511(6) 0.0502(14) Uani 1 1 d . . . . .
H13A H 1.1173 0.6793 0.0750 0.060 Uiso 1 1 calc R U . . .
H13B H 1.1580 0.6169 0.1511 0.060 Uiso 1 1 calc R U . . .
C14 C 1.2537(3) 0.6943(2) 0.1419(5) 0.0376(10) Uani 1 1 d . . . . .
H14 H 1.2886 0.6688 0.0746 0.045 Uiso 1 1 calc R U . . .
C15 C 1.3131(3) 0.6943(2) 0.2663(5) 0.0388(10) Uani 1 1 d . . . . .
H15 H 1.2903 0.6608 0.3297 0.047 Uiso 1 1 calc R U . . .
C16 C 1.2967(3) 0.7657(2) 0.3180(5) 0.0407(11) Uani 1 1 d . . . . .
H16A H 1.2380 0.7686 0.3687 0.049 Uiso 1 1 calc R U . . .
H16B H 1.3496 0.7804 0.3727 0.049 Uiso 1 1 calc R U . . .
C17 C 1.2905(3) 0.8054(2) 0.1940(5) 0.0342(9) Uani 1 1 d . . . . .
H17 H 1.3549 0.8180 0.1653 0.041 Uiso 1 1 calc R U . . .
C18 C 1.1331(3) 0.8675(2) 0.2070(5) 0.0365(10) Uani 1 1 d . . . . .
H18 H 1.0950 0.8297 0.2164 0.044 Uiso 1 1 calc R U . . .
C19 C 1.1786(4) 0.9681(2) 0.1860(5) 0.0285(10) Uani 1 1 d . . . . .
C20 C 1.2605(3) 0.9305(2) 0.1856(5) 0.0298(9) Uani 1 1 d . . . . .
C21 C 1.3524(4) 1.0182(2) 0.1614(5) 0.0400(11) Uani 1 1 d . . . . .
H21 H 1.4128 1.0369 0.1512 0.048 Uiso 1 1 calc R U . . .
C22 C 1.1896(4) 1.0380(3) 0.1712(5) 0.0368(12) Uani 1 1 d . . . . .
N2 N 0.7950(3) 0.6073(2) 0.1517(4) 0.0443(10) Uani 1 1 d . . . . .
C7 C 0.7969(4) 0.5407(3) 0.1557(5) 0.0447(12) Uani 1 1 d . . . . .
H7C H 0.8553 0.5187 0.1625 0.054 Uiso 1 1 calc R U . . .
C8 C 0.7158(4) 0.5045(4) 0.1501(4) 0.0474(11) Uani 1 1 d . . . . .
H8 H 0.7193 0.4581 0.1547 0.057 Uiso 1 1 calc R U . . .
C9 C 0.6283(4) 0.5343(3) 0.1379(5) 0.0437(12) Uani 1 1 d . . . . .
C10 C 0.6266(4) 0.6039(3) 0.1318(6) 0.0486(13) Uani 1 1 d . . . . .
H10 H 0.582(5) 0.637(4) 0.128(8) 0.08(2) Uiso 1 1 d . . . . .
C11 C 0.7115(4) 0.6394(3) 0.1399(6) 0.0489(12) Uani 1 1 d . . . . .
H11 H 0.7104 0.6860 0.1371 0.059 Uiso 1 1 calc R U . . .
C12B C 0.5448(4) 0.4892(3) 0.1361(6) 0.0340(13) Uani 0.75 1 d . . P A 1
H12B H 0.5556 0.4433 0.1349 0.041 Uiso 0.75 1 calc R U P A 1
C12A C 0.511(3) 0.5240(14) 0.140(3) 0.066(7) Uani 0.25 1 d . U P A 2
H12A H 0.4684 0.5598 0.1410 0.079 Uiso 0.25 1 calc R U P A 2
O8 O 0.5528(7) 0.2932(4) -0.0573(11) 0.074(3) Uani 0.5 1 d . . P . .
C23 C 0.4997(10) 0.2522(6) 0.0384(12) 0.066(3) Uani 0.5 1 d . . P . .
O10 O 0.5559(4) 0.7196(3) 0.4045(8) 0.105(2) Uani 1 1 d . . . . .
O9 O 0.6463(9) 0.2978(4) 0.6333(14) 0.109(5) Uani 0.5 1 d . . P . .
O11 O 0.8387(8) 0.3007(4) 0.7786(14) 0.098(4) Uani 0.5 1 d . . P . .

loop_
_atom_site_aniso_label
_atom_site_aniso_U_11
_atom_site_aniso_U_22
_atom_site_aniso_U_33
_atom_site_aniso_U_23
_atom_site_aniso_U_13
_atom_site_aniso_U_12
Cd1 0.01345(15) 0.02812(18) 0.0409(2) 0.000 0.000 0.00024(17)
P1 0.0262(6) 0.0287(5) 0.0571(6) 0.0044(4) 0.0014(6) -0.0047(5)
O1 0.0307(15) 0.0446(16) 0.0534(17) -0.0059(13) -0.001(2) 0.0025(19)
O2 0.048(3) 0.0299(14) 0.0489(17) 0.0065(13) 0.0025(16) -0.0019(14)
O3 0.037(2) 0.053(2) 0.103(4) 0.029(2) -0.019(2) -0.0079(17)
O4 0.056(3) 0.0439(19) 0.085(3) -0.0117(18) 0.029(2) -0.0090(17)
O5 0.0308(16) 0.0372(17) 0.057(2) -0.0078(16) 0.0083(15) -0.0098(13)
O6 0.068(3) 0.0273(15) 0.0428(18) -0.0009(14) -0.0031(19) 0.0000(15)
O7 0.0318(18) 0.054(2) 0.089(3) -0.011(2) 0.0037(19) 0.0086(16)
N1 0.0149(12) 0.035(2) 0.0369(17) -0.0017(15) 0.0002(11) -0.0002(12)
N3 0.0315(18) 0.0216(16) 0.048(2) 0.0040(15) 0.0045(16) -0.0006(14)
N4 0.0312(19) 0.033(2) 0.040(2) -0.0017(17) -0.0002(17) 0.0004(15)
N5 0.033(2) 0.0315(19) 0.044(2) -0.0003(17) -0.0025(17) -0.0017(16)
N6 0.044(3) 0.030(2) 0.049(3) 0.0029(18) 0.002(2) -0.0047(17)
N7 0.047(3) 0.035(2) 0.066(3) 0.003(2) 0.000(2) 0.0074(19)
C1 0.0190(19) 0.035(2) 0.043(3) -0.0021(19) -0.0004(17) 0.0032(15)
C2 0.021(2) 0.034(2) 0.040(3) -0.0018(18) 0.0006(17) -0.0024(15)
C3 0.0162(16) 0.038(2) 0.0293(19) -0.0026(15) -0.0001(14) -0.0011(14)
C4 0.0195(17) 0.032(2) 0.037(2) -0.0003(19) 0.0013(16) 0.0010(15)
C5 0.0210(17) 0.032(2) 0.039(2) -0.003(2) 0.0017(18) -0.0017(15)
C6 0.0168(15) 0.038(2) 0.043(2) -0.0026(18) 0.0010(16) 0.0045(15)
C13 0.037(3) 0.045(3) 0.068(4) -0.020(3) 0.011(2) -0.009(2)
C14 0.038(2) 0.024(2) 0.051(3) -0.0051(19) 0.014(2) -0.0021(17)
C15 0.034(2) 0.026(2) 0.057(3) 0.005(2) 0.004(2) 0.0025(17)
C16 0.031(2) 0.042(3) 0.049(3) -0.004(2) -0.003(2) 0.0036(19)
C17 0.027(2) 0.027(2) 0.049(3) -0.0012(19) 0.0017(19) 0.0028(16)
C18 0.034(2) 0.030(2) 0.045(3) -0.0017(19) 0.001(2) -0.0019(18)
C19 0.031(2) 0.026(2) 0.029(2) 0.0036(17) -0.003(2) -0.0008(17)
C20 0.029(2) 0.029(2) 0.031(2) 0.0000(17) 0.0006(18) -0.0040(17)
C21 0.039(3) 0.033(3) 0.048(3) 0.001(2) 0.002(2) -0.0083(18)
C22 0.046(3) 0.034(3) 0.030(3) 0.0014(19) 0.002(2) 0.003(2)
N2 0.035(2) 0.056(3) 0.042(2) 0.007(2) -0.0033(18) -0.0051(19)
C7 0.046(3) 0.047(3) 0.041(3) -0.003(2) -0.002(2) 0.003(2)
C8 0.057(3) 0.041(3) 0.044(2) -0.004(3) -0.002(2) -0.002(3)
C9 0.046(3) 0.054(3) 0.032(2) -0.002(2) 0.003(2) -0.014(2)
C10 0.039(3) 0.061(3) 0.045(3) 0.004(3) -0.001(2) 0.007(3)
C11 0.051(3) 0.046(3) 0.050(3) 0.012(2) 0.000(2) 0.002(2)
C12B 0.029(3) 0.032(4) 0.041(3) -0.003(3) 0.002(2) 0.003(2)
C12A 0.066(7) 0.066(7) 0.066(7) 0.0001(14) 0.0000(14) 0.0001(14)
O8 0.083(7) 0.046(5) 0.094(7) -0.010(5) -0.038(6) 0.009(4)
C23 0.047(5) 0.070(7) 0.081(8) -0.026(6) -0.003(12) 0.002(7)
O10 0.094(4) 0.091(4) 0.129(5) -0.028(4) -0.014(4) 0.026(3)
O9 0.155(12) 0.029(4) 0.142(10) -0.026(6) 0.052(9) -0.053(6)
O11 0.129(10) 0.023(4) 0.143(10) -0.003(5) 0.066(8) 0.011(5)

loop_
_atom_type_symbol
_atom_type_description
_atom_type_scat_dispersion_real
_atom_type_scat_dispersion_imag
_atom_type_scat_source
C C 0.0033 0.0016 'International Tables Vol C Tables 4.2.6.8 and 6.1.1.4'
H H 0.0000 0.0000 'International Tables Vol C Tables 4.2.6.8 and 6.1.1.4'
Cd Cd -0.8075 1.2024 'International Tables Vol C Tables 4.2.6.8 and 6.1.1.4'
N N 0.0061 0.0033 'International Tables Vol C Tables 4.2.6.8 and 6.1.1.4'
O O 0.0106 0.0060 'International Tables Vol C Tables 4.2.6.8 and 6.1.1.4'
P P 0.1023 0.0942 'International Tables Vol C Tables 4.2.6.8 and 6.1.1.4'

loop_
_geom_angle_atom_site_label_1
_geom_angle_atom_site_label_2
_geom_angle_atom_site_label_3
_geom_angle
_geom_angle_site_symmetry_1
_geom_angle_site_symmetry_3
_geom_angle_publ_flag
O1 Cd1 O1 91.23(15) . 2_765 ?
O2 Cd1 O1 174.72(17) . 2_765 ?
O2 Cd1 O1 87.69(12) 2_765 2_765 ?
O2 Cd1 O1 174.72(17) 2_765 . ?
O2 Cd1 O1 87.69(12) . . ?
O2 Cd1 O2 93.85(17) 2_765 . ?
O2 Cd1 N1 96.64(13) . . ?
O2 Cd1 N1 90.93(13) . 2_765 ?
O2 Cd1 N1 96.64(13) 2_765 2_765 ?
O2 Cd1 N1 90.93(13) 2_765 . ?
N1 Cd1 O1 88.37(14) . 2_765 ?
N1 Cd1 O1 83.88(14) . . ?
N1 Cd1 O1 83.88(14) 2_765 2_765 ?
N1 Cd1 O1 88.37(14) 2_765 . ?
N1 Cd1 N1 168.92(16) . 2_765 ?
O2 P1 O3 111.2(2) . . ?
O2 P1 O4 114.8(2) . . ?
O2 P1 O5 108.9(2) . . ?
O3 P1 O5 104.2(2) . . ?
O4 P1 O3 112.2(3) . . ?
O4 P1 O5 104.6(2) . . ?
Cd1 O1 H1A 111.5 . . ?
Cd1 O1 H1B 111.4 . . ?
H1A O1 H1B 102.6 . . ?
P1 O2 Cd1 135.5(2) . . ?
P1 O3 H3 109.5 . . ?
C13 O5 P1 117.2(3) . . ?
C17 O6 C14 110.3(4) . . ?
C15 O7 H7 109.5 . . ?
C1 N1 Cd1 119.5(3) . . ?
C5 N1 Cd1 122.2(3) . . ?
C5 N1 C1 118.1(3) . . ?
C18 N3 C17 127.7(4) . . ?
C18 N3 C20 105.1(4) . . ?
C20 N3 C17 126.8(4) . . ?
C18 N4 C19 103.6(4) . . ?
C21 N5 C20 110.6(4) . . ?
C21 N6 C22 118.5(4) . . ?
H7A N7 H7B 120.0 . . ?
C22 N7 H7A 120.0 . . ?
C22 N7 H7B 120.0 . . ?
N1 C1 H1 118.8 . . ?
N1 C1 C2 122.4(4) . . ?
C2 C1 H1 118.8 . . ?
C1 C2 H2 120.2 . . ?
C1 C2 C3 119.6(4) . . ?
C3 C2 H2 120.2 . . ?
C2 C3 C6 123.4(4) . . ?
C4 C3 C2 117.2(4) . . ?
C4 C3 C6 119.4(4) . . ?
C3 C4 H4 120.2 . . ?
C5 C4 C3 119.6(4) . . ?
C5 C4 H4 120.2 . . ?
N1 C5 C4 123.2(4) . . ?
N1 C5 H5 118.4 . . ?
C4 C5 H5 118.4 . . ?
C3 C6 H6 117.2 . . ?
C6 C6 C3 125.5(5) 2_665 . ?
C6 C6 H6 117.2 2_665 . ?
O5 C13 H13A 109.7 . . ?
O5 C13 H13B 109.7 . . ?
O5 C13 C14 109.7(4) . . ?
H13A C13 H13B 108.2 . . ?
C14 C13 H13A 109.7 . . ?
C14 C13 H13B 109.7 . . ?
O6 C14 C13 109.8(4) . . ?
O6 C14 H14 107.7 . . ?
O6 C14 C15 106.5(4) . . ?
C13 C14 H14 107.7 . . ?
C13 C14 C15 117.2(4) . . ?
C15 C14 H14 107.7 . . ?
O7 C15 C14 108.6(4) . . ?
O7 C15 H15 111.3 . . ?
O7 C15 C16 112.2(4) . . ?
C14 C15 H15 111.3 . . ?
C14 C15 C16 101.6(4) . . ?
C16 C15 H15 111.3 . . ?
C15 C16 H16A 111.2 . . ?
C15 C16 H16B 111.2 . . ?
H16A C16 H16B 109.2 . . ?
C17 C16 C15 102.6(4) . . ?
C17 C16 H16A 111.2 . . ?
C17 C16 H16B 111.2 . . ?
O6 C17 N3 106.9(4) . . ?
O6 C17 C16 105.8(4) . . ?
O6 C17 H17 109.5 . . ?
N3 C17 C16 115.6(4) . . ?
N3 C17 H17 109.5 . . ?
C16 C17 H17 109.5 . . ?
N3 C18 H18 122.9 . . ?
N4 C18 N3 114.2(4) . . ?
N4 C18 H18 122.9 . . ?
N4 C19 C22 131.9(5) . . ?
C20 C19 N4 111.4(4) . . ?
C20 C19 C22 116.7(5) . . ?
N5 C20 N3 127.0(4) . . ?
N5 C20 C19 127.3(5) . . ?
C19 C20 N3 105.7(4) . . ?
N5 C21 N6 129.6(5) . . ?
N5 C21 H21 115.2 . . ?
N6 C21 H21 115.2 . . ?
N6 C22 C19 117.3(5) . . ?
N7 C22 N6 119.8(5) . . ?
N7 C22 C19 122.9(6) . . ?
C7 N2 C11 120.0(5) . . ?
N2 C7 H7C 119.4 . . ?
N2 C7 C8 121.2(6) . . ?
C8 C7 H7C 119.4 . . ?
C7 C8 H8 119.2 . . ?
C7 C8 C9 121.7(6) . . ?
C9 C8 H8 119.2 . . ?
C8 C9 C10 117.1(5) . . ?
C8 C9 C12B 116.4(5) . . ?
C8 C9 C12A 146.4(11) . . ?
C10 C9 C12B 126.5(6) . . ?
C10 C9 C12A 96.2(11) . . ?
C9 C10 H10 138(5) . . ?
C11 C10 C9 119.6(6) . . ?
C11 C10 H10 103(5) . . ?
N2 C11 C10 120.5(5) . . ?
N2 C11 H11 119.7 . . ?
C10 C11 H11 119.7 . . ?
C9 C12B H12B 118.3 . . ?
C12B C12B C9 123.4(8) 2_665 . ?
C12B C12B H12B 118.3 2_665 . ?
C9 C12A H12A 122.6 . . ?
C12A C12A C9 115(5) 2_665 . ?
C12A C12A H12A 122.6 2_665 . ?

loop_
_geom_bond_atom_site_label_1
_geom_bond_atom_site_label_2
_geom_bond_distance
_geom_bond_site_symmetry_2
_geom_bond_publ_flag
Cd1 O1 2.405(3) 2_765 ?
Cd1 O1 2.404(3) . ?
Cd1 O2 2.234(3) . ?
Cd1 O2 2.234(3) 2_765 ?
Cd1 N1 2.333(3) . ?
Cd1 N1 2.333(3) 2_765 ?
P1 O2 1.499(3) . ?
P1 O3 1.530(4) . ?
P1 O4 1.504(4) . ?
P1 O5 1.609(3) . ?
O1 H1A 0.8919 . ?
O1 H1B 0.8919 . ?
O3 H3 0.8200 . ?
O5 C13 1.431(6) . ?
O6 C14 1.427(5) . ?
O6 C17 1.424(6) . ?
O7 H7 0.8200 . ?
O7 C15 1.421(6) . ?
N1 C1 1.353(6) . ?
N1 C5 1.322(5) . ?
N3 C17 1.447(5) . ?
N3 C18 1.374(6) . ?
N3 C20 1.389(6) . ?
N4 C18 1.307(6) . ?
N4 C19 1.388(6) . ?
N5 C20 1.347(6) . ?
N5 C21 1.313(7) . ?
N6 C21 1.337(6) . ?
N6 C22 1.358(7) . ?
N7 H7A 0.8600 . ?
N7 H7B 0.8600 . ?
N7 C22 1.334(7) . ?
C1 H1 0.9300 . ?
C1 C2 1.378(6) . ?
C2 H2 0.9300 . ?
C2 C3 1.403(6) . ?
C3 C4 1.386(6) . ?
C3 C6 1.461(6) . ?
C4 H4 0.9300 . ?
C4 C5 1.386(5) . ?
C5 H5 0.9300 . ?
C6 C6 1.343(9) 2_665 ?
C6 H6 0.9300 . ?
C13 H13A 0.9700 . ?
C13 H13B 0.9700 . ?
C13 C14 1.504(6) . ?
C14 H14 0.9800 . ?
C14 C15 1.508(7) . ?
C15 H15 0.9800 . ?
C15 C16 1.535(6) . ?
C16 H16A 0.9700 . ?
C16 H16B 0.9700 . ?
C16 C17 1.486(7) . ?
C17 H17 0.9800 . ?
C18 H18 0.9300 . ?
C19 C20 1.369(7) . ?
C19 C22 1.413(6) . ?
C21 H21 0.9300 . ?
N2 C7 1.332(7) . ?
N2 C11 1.339(7) . ?
C7 H7C 0.9300 . ?
C7 C8 1.348(8) . ?
C8 H8 0.9300 . ?
C8 C9 1.367(8) . ?
C9 C10 1.391(8) . ?
C9 C12B 1.475(8) . ?
C9 C12A 1.66(4) . ?
C10 H10 0.91(8) . ?
C10 C11 1.387(8) . ?
C11 H11 0.9300 . ?
C12B C12B 1.327(12) 2_665 ?
C12B H12B 0.9300 . ?
C12A C12A 1.00(6) 2_665 ?
C12A H12A 0.9300 . ?
O8 C23 1.469(18) . ?

loop_
_geom_hbond_atom_site_label_D
_geom_hbond_atom_site_label_H
_geom_hbond_atom_site_label_A
_geom_hbond_distance_DH
_geom_hbond_distance_HA
_geom_hbond_distance_DA
_geom_hbond_angle_DHA
_geom_hbond_site_symmetry_A
O1 H1A O4 0.89 1.95 2.767(5) 150.8 .
O3 H3 N2 0.82 1.79 2.536(6) 151.4 .
O7 H7 O10 0.82 1.99 2.789(8) 165.0 1_655

loop_
_geom_torsion_atom_site_label_1
_geom_torsion_atom_site_label_2
_geom_torsion_atom_site_label_3
_geom_torsion_atom_site_label_4
_geom_torsion
_geom_torsion_site_symmetry_1
_geom_torsion_site_symmetry_2
_geom_torsion_site_symmetry_3
_geom_torsion_site_symmetry_4
_geom_torsion_publ_flag
Cd1 N1 C1 C2 -176.0(3) . . . . ?
Cd1 N1 C5 C4 175.1(4) . . . . ?
P1 O5 C13 C14 -172.5(4) . . . . ?
O2 P1 O5 C13 53.7(4) . . . . ?
O3 P1 O2 Cd1 -126.8(3) . . . . ?
O3 P1 O5 C13 -65.1(4) . . . . ?
O4 P1 O2 Cd1 2.0(4) . . . . ?
O4 P1 O5 C13 176.9(4) . . . . ?
O5 P1 O2 Cd1 118.9(3) . . . . ?
O5 C13 C14 O6 -78.5(6) . . . . ?
O5 C13 C14 C15 43.1(6) . . . . ?
O6 C14 C15 O7 -92.1(4) . . . . ?
O6 C14 C15 C16 26.4(5) . . . . ?
O7 C15 C16 C17 80.4(5) . . . . ?
N1 C1 C2 C3 1.3(7) . . . . ?
N4 C19 C20 N3 -0.8(6) . . . . ?
N4 C19 C20 N5 -179.3(5) . . . . ?
N4 C19 C22 N6 -179.1(5) . . . . ?
N4 C19 C22 N7 0.5(11) . . . . ?
C1 N1 C5 C4 -0.2(7) . . . . ?
C1 C2 C3 C4 -1.3(6) . . . . ?
C1 C2 C3 C6 178.6(4) . . . . ?
C2 C3 C4 C5 0.6(6) . . . . ?
C2 C3 C6 C6 -6.1(5) . . . 2_665 ?
C3 C4 C5 N1 0.2(7) . . . . ?
C4 C3 C6 C6 173.8(3) . . . 2_665 ?
C5 N1 C1 C2 -0.5(7) . . . . ?
C6 C3 C4 C5 -179.3(4) . . . . ?
C13 C14 C15 O7 144.6(4) . . . . ?
C13 C14 C15 C16 -96.9(5) . . . . ?
C14 O6 C17 N3 -140.1(4) . . . . ?
C14 O6 C17 C16 -16.4(5) . . . . ?
C14 C15 C16 C17 -35.4(5) . . . . ?
C15 C16 C17 O6 32.3(5) . . . . ?
C15 C16 C17 N3 150.4(4) . . . . ?
C17 O6 C14 C13 120.8(5) . . . . ?
C17 O6 C14 C15 -7.0(5) . . . . ?
C17 N3 C18 N4 -173.7(4) . . . . ?
C17 N3 C20 N5 -7.6(8) . . . . ?
C17 N3 C20 C19 173.9(5) . . . . ?
C18 N3 C17 O6 45.6(6) . . . . ?
C18 N3 C17 C16 -71.8(6) . . . . ?
C18 N3 C20 N5 179.3(5) . . . . ?
C18 N3 C20 C19 0.8(5) . . . . ?
C18 N4 C19 C20 0.4(6) . . . . ?
C18 N4 C19 C22 179.0(6) . . . . ?
C19 N4 C18 N3 0.1(6) . . . . ?
C20 N3 C17 O6 -126.0(5) . . . . ?
C20 N3 C17 C16 116.6(5) . . . . ?
C20 N3 C18 N4 -0.6(6) . . . . ?
C20 N5 C21 N6 2.0(9) . . . . ?
C20 C19 C22 N6 -0.6(9) . . . . ?
C20 C19 C22 N7 179.0(5) . . . . ?
C21 N5 C20 N3 179.4(5) . . . . ?
C21 N5 C20 C19 -2.4(8) . . . . ?
C21 N6 C22 N7 -179.4(5) . . . . ?
C21 N6 C22 C19 0.2(8) . . . . ?
C22 N6 C21 N5 -1.1(10) . . . . ?
C22 C19 C20 N3 -179.6(5) . . . . ?
C22 C19 C20 N5 1.9(9) . . . . ?
N2 C7 C8 C9 1.1(8) . . . . ?
C7 N2 C11 C10 0.0(8) . . . . ?
C7 C8 C9 C10 -0.2(8) . . . . ?
C7 C8 C9 C12B -178.6(5) . . . . ?
C7 C8 C9 C12A -171.2(18) . . . . ?
C8 C9 C10 C11 -0.8(8) . . . . ?
C8 C9 C12B C12B 174.1(3) . . . 2_665 ?
C8 C9 C12A C12A -11(2) . . . 2_665 ?
C9 C10 C11 N2 0.9(9) . . . . ?
C10 C9 C12B C12B -4.1(7) . . . 2_665 ?
C10 C9 C12A C12A 177.2(5) . . . 2_665 ?
C11 N2 C7 C8 -1.0(8) . . . . ?
C12B C9 C10 C11 177.4(5) . . . . ?
C12A C9 C10 C11 174.2(11) . . . . ?
